data_1575714
loop_
_publ_author_name
'Katkar, Ashwini Vishwasrao'
'Charpe, Vaibhav Pramod'
'Hwang, Kuo Chu'

_publ_section_title
;
 Synthesis of hydroxyl functionalized aryl/alkyl ketones via
 visible-light-driven cross-coupling of benzoquinones and alcohols at room
 temperature
;
_journal_issue 20
_journal_name_full 'Catalysis Science &amp; Technology'
_journal_page_first 5980
_journal_page_last 5985
_journal_paper_doi 10.1039/D5CY00925A
_journal_volume 15
_journal_year 2025
_chemical_formula_moiety 'C14 H12 O3'
_chemical_formula_sum 'C14 H12 O3'
_chemical_formula_weight 228.24
_space_group_crystal_system monoclinic
_space_group_IT_number 14
_space_group_name_Hall '-P 2ybc'
_space_group_name_H-M_alt 'P 1 21/c 1'
_atom_sites_solution_hydrogens geom
_atom_sites_solution_primary dual
_audit_creation_date 2025-07-14
_audit_creation_method
;
Olex2 1.5
(compiled 2025.05.31 svn.r86d253d1 for OlexSys, GUI svn.r7254)
;
_audit_update_record
;
2025-07-18 deposited with the CCDC.	2025-09-15 downloaded from the CCDC.
;
_cell_angle_alpha 90
_cell_angle_beta 107.187(3)
_cell_angle_gamma 90
_cell_formula_units_Z 8
_cell_length_a 7.82007(19)
_cell_length_b 23.6447(6)
_cell_length_c 12.4839(3)
_cell_measurement_reflns_used 4207
_cell_measurement_temperature 99.98(10)
_cell_measurement_theta_max 72.3970
_cell_measurement_theta_min 4.1580
_cell_volume 2205.24(10)
_computing_cell_refinement 'CrysAlisPro 1.171.44.113a (Rigaku OD, 2025)'
_computing_data_collection 'CrysAlisPro 1.171.44.113a (Rigaku OD, 2025)'
_computing_data_reduction 'CrysAlisPro 1.171.44.113a (Rigaku OD, 2025)'
_computing_molecular_graphics 'Olex2 1.5 (Dolomanov et al., 2009)'
_computing_publication_material 'Olex2 1.5 (Dolomanov et al., 2009)'
_computing_structure_refinement 'SHELXL 2018/3 (Sheldrick, 2015)'
_computing_structure_solution 'SHELXT 2018/2 (Sheldrick, 2018)'
_diffrn_ambient_environment N~2~
_diffrn_ambient_temperature 99.98(10)
_diffrn_detector 'Hybrid Pixel Array Detector'
_diffrn_detector_area_resol_mean 10.0000
_diffrn_detector_type 'HyPix-Arc 150'
_diffrn_measured_fraction_theta_full 1.000
_diffrn_measured_fraction_theta_max 0.966
_diffrn_measurement_details
;
List of Runs (angles in degrees, time in seconds):

  # Type    Start    End  Width  t~exp~   \w     \q     \k     \f   Frames
#--------------------------------------------------------------------------
  1  \w     89.00 129.00   0.50    0.05    --   83.09  30.00-180.00   80
  2  \w     63.00  89.00   0.50    0.05    --   56.07  30.00-180.00   52
  3  \w     75.00 122.00   0.50    0.05    --   68.06  30.00-150.00   94
  4  \w     45.00  71.00   0.50    0.05    --   83.09  15.00 -60.00   52
  5  \w    101.00 132.00   0.50    0.05    --   83.09  15.00 -60.00   62
  6  \w     91.00 131.00   0.50    0.05    --   83.09  30.00  90.00   80
  7  \w     14.00  53.00   0.50    0.05    --   56.07-103.00  67.00   78
  8  \w     28.00  53.00   0.50    0.05    --   68.06-103.00  67.00   50
  9  \w     39.00  64.00   0.50    0.05    --   83.09-103.00  67.00   50
 10  \w     38.00  75.00   0.50    0.05    --   83.09 -95.00-120.00   74
 11  \w     41.00  89.00   0.50    0.05    --   83.09 -95.00  90.00   96
 12  \w     64.00  89.00   0.50    0.05    --   83.09 -95.00 120.00   50
 13  \w     47.00  88.00   0.50    0.05    --   83.09 -95.00 150.00   82
 14  \w     19.00  65.00   0.50    0.05    --   56.07 -95.00 120.00   92
 15  \w   -111.00 -65.00   0.50    0.05    --  -57.55 -30.00 -30.00   92
 16  \w   -131.00 -84.00   0.50    0.05    --  -77.74 -30.00 -60.00   94
 17  \w   -130.00 -99.00   0.50    0.05    --  -77.74 -30.00-150.00   62
 18  \w   -128.00 -85.00   0.50    0.05    --  -77.74 -30.00  60.00   86
 19  \w   -121.00 -75.00   0.50    0.05    --  -68.83 -30.00 120.00   92
 20  \w    -77.00 -52.00   0.50    0.05    --  -68.83 103.00 169.00   50
 21  \w    -88.00 -37.00   0.50    0.05    --  -77.74 103.00 169.00  102
 22  \w    -46.00 -20.00   0.50    0.05    --  -57.55 103.00 169.00   52
 23  \w    -80.00 -27.00   0.50    0.05    --  -77.74 111.00   0.00  106
 24  \w    -92.00 -38.00   0.50    0.05    --  -77.74 111.00 -90.00  108
;
_diffrn_measurement_device 'four-circle diffractometer'
_diffrn_measurement_device_type 'XtaLAB Synergy R, DW system, HyPix-Arc 150'
_diffrn_measurement_method '\w scans'
_diffrn_orient_matrix_type 'CrysAlisPro convention (1999,Acta A55,543-557)'
_diffrn_orient_matrix_UB_11 0.0101909000
_diffrn_orient_matrix_UB_12 -0.0299190000
_diffrn_orient_matrix_UB_13 -0.1076313000
_diffrn_orient_matrix_UB_21 0.0706596000
_diffrn_orient_matrix_UB_22 0.0548599000
_diffrn_orient_matrix_UB_23 -0.0382627000
_diffrn_orient_matrix_UB_31 0.1933745000
_diffrn_orient_matrix_UB_32 -0.0185239000
_diffrn_orient_matrix_UB_33 0.0602895000
_diffrn_radiation_monochromator mirror
_diffrn_radiation_probe x-ray
_diffrn_radiation_type 'Cu K\a'
_diffrn_radiation_wavelength 1.54184
_diffrn_reflns_av_R_equivalents 0.0235
_diffrn_reflns_av_unetI/netI 0.0236
_diffrn_reflns_Laue_measured_fraction_full 1.000
_diffrn_reflns_Laue_measured_fraction_max 0.966
_diffrn_reflns_limit_h_max 9
_diffrn_reflns_limit_h_min -8
_diffrn_reflns_limit_k_max 28
_diffrn_reflns_limit_k_min -28
_diffrn_reflns_limit_l_max 15
_diffrn_reflns_limit_l_min -15
_diffrn_reflns_number 15543
_diffrn_reflns_point_group_measured_fraction_full 1.000
_diffrn_reflns_point_group_measured_fraction_max 0.966
_diffrn_reflns_theta_full 67.684
_diffrn_reflns_theta_max 72.873
_diffrn_reflns_theta_min 3.739
_diffrn_source 'Rotating-anode X-ray tube'
_diffrn_source_type 'Rigaku (Cu) X-ray Source'
_exptl_absorpt_coefficient_mu 0.790
_exptl_absorpt_correction_T_max 1.00000
_exptl_absorpt_correction_T_min 0.96768
_exptl_absorpt_correction_type multi-scan
_exptl_absorpt_process_details
;
CrysAlisPro 1.171.44.113a (Rigaku Oxford Diffraction, 2025)
Empirical absorption correction using spherical harmonics,
implemented in SCALE3 ABSPACK scaling algorithm.
;
_exptl_crystal_colour yellow
_exptl_crystal_colour_primary yellow
_exptl_crystal_density_diffrn 1.375
_exptl_crystal_description block
_exptl_crystal_F_000 960
_exptl_crystal_size_max 0.14
_exptl_crystal_size_mid 0.13
_exptl_crystal_size_min 0.06
_refine_diff_density_max 0.268
_refine_diff_density_min -0.201
_refine_diff_density_rms 0.044
_refine_ls_extinction_coef 0.00080(13)
_refine_ls_extinction_expression Fc^*^=kFc[1+0.001xFc^2^\l^3^/sin(2\q)]^-1/4^
_refine_ls_extinction_method 'SHELXL-2018/3 (Sheldrick 2018)'
_refine_ls_goodness_of_fit_ref 1.058
_refine_ls_hydrogen_treatment constr
_refine_ls_matrix_type full
_refine_ls_number_parameters 314
_refine_ls_number_reflns 4257
_refine_ls_number_restraints 0
_refine_ls_restrained_S_all 1.058
_refine_ls_R_factor_all 0.0455
_refine_ls_R_factor_gt 0.0385
_refine_ls_shift/su_max 0.001
_refine_ls_shift/su_mean 0.000
_refine_ls_structure_factor_coef Fsqd
_refine_ls_weighting_details 'w=1/[\s^2^(Fo^2^)+(0.0518P)^2^+0.6328P] where P=(Fo^2^+2Fc^2^)/3'
_refine_ls_weighting_scheme calc
_refine_ls_wR_factor_gt 0.1011
_refine_ls_wR_factor_ref 0.1059
_reflns_Friedel_coverage 0.000
_reflns_number_gt 3615
_reflns_number_total 4257
_reflns_threshold_expression 'I > 2\s(I)'
_cod_data_source_file d5cy00925a2.cif
_cod_data_source_block 2506069lt_auto
_cod_depositor_comments 'Adding full bibliography for 1575710--1575714.cif.'
_cod_original_cell_volume 2205.23(10)
_cod_database_code 1575714
_shelx_shelxl_version_number 2018/3
_shelx_space_group_comment
;
The symmetry employed for this shelxl refinement is uniquely defined
by the following loop, which should always be used as a source of
symmetry information in preference to the above space-group names.
They are only intended as comments.
;
_shelx_estimated_absorpt_t_max 0.954
_shelx_estimated_absorpt_t_min 0.897
_diffrn_oxdiff_digest_od_ed
;

;
_olex2_refinement_description
;
1. Fixed Uiso
 At 1.2 times of:
  All C(H) groups
 At 1.5 times of:
  All C(H,H,H) groups, All O(H) groups
2.a Aromatic/amide H refined with riding coordinates:
 C2(H2), C4(H4), C5(H5), C12(H12), C13(H13), C15(H15), C16(H16), C19(H19),
 C21(H21), C22(H22), C29(H29), C30(H30), C32(H32), C33(H33)
2.b Idealised Me refined as rotating group:
 C17(H17A,H17B,H17C), C34(H34A,H34B,H34C)
2.c Idealised tetrahedral OH refined as rotating group:
 O9(H9), O10(H10), O26(H26), O27(H27)
;
_olex2_submission_special_instructions 'No special instructions were received'
_oxdiff_exptl_absorpt_empirical_details
;
Empirical correction (ABSPACK) includes:
- Absorption correction using spherical harmonics
- Frame scaling
;
_oxdiff_exptl_absorpt_empirical_full_max 1.158
_oxdiff_exptl_absorpt_empirical_full_min 0.901

loop_
_space_group_symop_operation_xyz
'x, y, z'
'-x, y+1/2, -z+1/2'
'-x, -y, -z'
'x, -y-1/2, z-1/2'

loop_
_atom_site_label
_atom_site_type_symbol
_atom_site_fract_x
_atom_site_fract_y
_atom_site_fract_z
_atom_site_U_iso_or_equiv
_atom_site_adp_type
_atom_site_occupancy
_atom_site_site_symmetry_order
_atom_site_calc_flag
_atom_site_refinement_flags_posn
_atom_site_refinement_flags_adp
_atom_site_refinement_flags_occupancy
_atom_site_disorder_assembly
_atom_site_disorder_group
O8 O 0.83943(14) 0.16228(4) 0.31196(8) 0.0292(2) Uani 1 1 d . . . . .
O9 O 0.44870(13) 0.38292(4) 0.21747(8) 0.0270(2) Uani 1 1 d . . . . .
H9 H 0.457226 0.383836 0.286120 0.041 Uiso 1 1 calc R U . . .
O10 O 0.68520(13) 0.17845(4) 0.10106(8) 0.0247(2) Uani 1 1 d . . . . .
H10 H 0.749157 0.160830 0.157046 0.037 Uiso 1 1 calc R U . . .
C1 C 0.70258(17) 0.24928(6) 0.24596(11) 0.0194(3) Uani 1 1 d . . . . .
C2 C 0.63902(17) 0.30120(6) 0.27324(11) 0.0201(3) Uani 1 1 d . . . . .
H2 H 0.680011 0.314679 0.348184 0.024 Uiso 1 1 calc R U . . .
C3 C 0.51780(17) 0.33302(6) 0.19286(11) 0.0211(3) Uani 1 1 d . . . . .
C4 C 0.46276(17) 0.31445(6) 0.08149(11) 0.0226(3) Uani 1 1 d . . . . .
H4 H 0.383514 0.336983 0.025356 0.027 Uiso 1 1 calc R U . . .
C5 C 0.52335(17) 0.26348(6) 0.05307(11) 0.0224(3) Uani 1 1 d . . . . .
H5 H 0.486195 0.251237 -0.022790 0.027 Uiso 1 1 calc R U . . .
C6 C 0.63842(17) 0.22984(6) 0.13454(11) 0.0203(3) Uani 1 1 d . . . . .
C7 C 0.82604(17) 0.21322(6) 0.33134(11) 0.0211(3) Uani 1 1 d . . . . .
C11 C 0.93503(17) 0.23657(6) 0.44087(11) 0.0207(3) Uani 1 1 d . . . . .
C12 C 1.01148(17) 0.29046(6) 0.45227(11) 0.0209(3) Uani 1 1 d . . . . .
H12 H 0.991298 0.314415 0.388649 0.025 Uiso 1 1 calc R U . . .
C13 C 1.11646(17) 0.30904(6) 0.55587(11) 0.0230(3) Uani 1 1 d . . . . .
H13 H 1.170005 0.345431 0.562133 0.028 Uiso 1 1 calc R U . . .
C14 C 1.14525(18) 0.27543(7) 0.65125(12) 0.0253(3) Uani 1 1 d . . . . .
C15 C 1.07160(18) 0.22125(7) 0.63890(12) 0.0264(3) Uani 1 1 d . . . . .
H15 H 1.091632 0.197419 0.702693 0.032 Uiso 1 1 calc R U . . .
C16 C 0.96980(18) 0.20162(6) 0.53522(12) 0.0243(3) Uani 1 1 d . . . . .
H16 H 0.923329 0.164228 0.528132 0.029 Uiso 1 1 calc R U . . .
C17 C 1.25481(19) 0.29746(7) 0.76398(12) 0.0325(4) Uani 1 1 d . . . . .
H17A H 1.235953 0.273332 0.823308 0.049 Uiso 1 1 calc R U . . .
H17B H 1.217796 0.336230 0.773870 0.049 Uiso 1 1 calc R U . . .
H17C H 1.381878 0.297147 0.768024 0.049 Uiso 1 1 calc R U . . .
O25 O 0.00971(13) 0.58923(4) 0.32869(8) 0.0250(2) Uani 1 1 d . . . . .
O26 O 0.41766(12) 0.37354(4) 0.43190(8) 0.0233(2) Uani 1 1 d . . . . .
H26 H 0.501218 0.361907 0.486636 0.035 Uiso 1 1 calc R U . . .
O27 O 0.16974(13) 0.57806(4) 0.53937(8) 0.0236(2) Uani 1 1 d . . . . .
H27 H 0.105349 0.594506 0.481930 0.035 Uiso 1 1 calc R U . . .
C18 C 0.15818(16) 0.50470(6) 0.40025(11) 0.0184(3) Uani 1 1 d . . . . .
C19 C 0.22688(16) 0.45276(6) 0.37741(11) 0.0188(3) Uani 1 1 d . . . . .
H19 H 0.188828 0.437824 0.303488 0.023 Uiso 1 1 calc R U . . .
C20 C 0.34900(17) 0.42313(6) 0.46097(11) 0.0195(3) Uani 1 1 d . . . . .
C21 C 0.40132(17) 0.44371(6) 0.57069(11) 0.0212(3) Uani 1 1 d . . . . .
H21 H 0.481346 0.422438 0.628799 0.025 Uiso 1 1 calc R U . . .
C22 C 0.33662(17) 0.49499(6) 0.59463(11) 0.0212(3) Uani 1 1 d . . . . .
H22 H 0.372647 0.508839 0.669397 0.025 Uiso 1 1 calc R U . . .
C23 C 0.21911(17) 0.52665(6) 0.51040(11) 0.0189(3) Uani 1 1 d . . . . .
C24 C 0.03182(17) 0.53848(6) 0.31170(11) 0.0193(3) Uani 1 1 d . . . . .
C28 C -0.07048(16) 0.51372(6) 0.20177(10) 0.0188(3) Uani 1 1 d . . . . .
C29 C -0.10609(17) 0.54873(6) 0.10745(11) 0.0211(3) Uani 1 1 d . . . . .
H29 H -0.060397 0.586214 0.114590 0.025 Uiso 1 1 calc R U . . .
C30 C -0.20760(18) 0.52902(6) 0.00374(11) 0.0229(3) Uani 1 1 d . . . . .
H30 H -0.229004 0.552991 -0.059933 0.027 Uiso 1 1 calc R U . . .
C31 C -0.27885(17) 0.47457(6) -0.00870(11) 0.0223(3) Uani 1 1 d . . . . .
C32 C -0.24601(17) 0.44043(6) 0.08633(11) 0.0221(3) Uani 1 1 d . . . . .
H32 H -0.295918 0.403501 0.079516 0.026 Uiso 1 1 calc R U . . .
C33 C -0.14208(17) 0.45916(6) 0.19066(11) 0.0199(3) Uani 1 1 d . . . . .
H33 H -0.119794 0.435009 0.254125 0.024 Uiso 1 1 calc R U . . .
C34 C -0.38992(19) 0.45329(7) -0.12148(12) 0.0296(3) Uani 1 1 d . . . . .
H34A H -0.372568 0.412422 -0.126153 0.044 Uiso 1 1 calc R U . . .
H34B H -0.352903 0.472423 -0.180651 0.044 Uiso 1 1 calc R U . . .
H34C H -0.516593 0.461187 -0.131048 0.044 Uiso 1 1 calc R U . . .

loop_
_atom_site_aniso_label
_atom_site_aniso_U_11
_atom_site_aniso_U_22
_atom_site_aniso_U_33
_atom_site_aniso_U_23
_atom_site_aniso_U_13
_atom_site_aniso_U_12
O8 0.0354(6) 0.0200(5) 0.0300(6) -0.0014(4) 0.0063(4) 0.0044(4)
O9 0.0345(6) 0.0249(5) 0.0207(5) 0.0018(4) 0.0067(4) 0.0100(4)
O10 0.0247(5) 0.0222(5) 0.0246(5) -0.0060(4) 0.0030(4) 0.0013(4)
C1 0.0188(6) 0.0189(7) 0.0207(7) 0.0003(5) 0.0064(5) -0.0011(5)
C2 0.0204(6) 0.0220(7) 0.0181(6) 0.0007(5) 0.0057(5) -0.0010(5)
C3 0.0210(6) 0.0204(7) 0.0233(7) 0.0008(5) 0.0087(5) 0.0008(5)
C4 0.0205(6) 0.0253(7) 0.0204(6) 0.0026(5) 0.0037(5) 0.0004(5)
C5 0.0214(6) 0.0265(7) 0.0184(7) -0.0026(5) 0.0046(5) -0.0041(6)
C6 0.0176(6) 0.0197(7) 0.0241(7) -0.0034(5) 0.0070(5) -0.0037(5)
C7 0.0212(6) 0.0206(7) 0.0229(7) 0.0008(5) 0.0086(5) 0.0011(5)
C11 0.0191(6) 0.0231(7) 0.0204(7) 0.0019(5) 0.0068(5) 0.0057(5)
C12 0.0212(6) 0.0226(7) 0.0201(7) 0.0019(5) 0.0076(5) 0.0040(5)
C13 0.0189(6) 0.0269(8) 0.0237(7) -0.0018(6) 0.0072(5) 0.0033(6)
C14 0.0182(6) 0.0366(8) 0.0211(7) 0.0009(6) 0.0056(5) 0.0093(6)
C15 0.0240(7) 0.0347(8) 0.0217(7) 0.0096(6) 0.0084(5) 0.0093(6)
C16 0.0235(7) 0.0240(7) 0.0271(7) 0.0049(6) 0.0101(6) 0.0048(6)
C17 0.0253(7) 0.0472(10) 0.0213(7) -0.0017(7) 0.0010(6) 0.0085(7)
O25 0.0310(5) 0.0192(5) 0.0223(5) -0.0009(4) 0.0040(4) 0.0023(4)
O26 0.0240(5) 0.0231(5) 0.0207(5) 0.0018(4) 0.0033(4) 0.0070(4)
O27 0.0281(5) 0.0218(5) 0.0187(5) -0.0017(4) 0.0037(4) 0.0024(4)
C18 0.0158(6) 0.0202(7) 0.0186(6) 0.0004(5) 0.0043(5) -0.0017(5)
C19 0.0174(6) 0.0210(7) 0.0176(6) -0.0014(5) 0.0046(5) -0.0014(5)
C20 0.0178(6) 0.0198(7) 0.0214(6) 0.0014(5) 0.0066(5) 0.0002(5)
C21 0.0189(6) 0.0255(7) 0.0174(6) 0.0041(5) 0.0025(5) 0.0004(5)
C22 0.0213(6) 0.0252(7) 0.0164(6) -0.0006(5) 0.0042(5) -0.0032(5)
C23 0.0187(6) 0.0189(7) 0.0196(6) -0.0010(5) 0.0064(5) -0.0026(5)
C24 0.0187(6) 0.0200(7) 0.0198(6) 0.0004(5) 0.0066(5) -0.0008(5)
C28 0.0163(6) 0.0213(7) 0.0177(6) 0.0001(5) 0.0035(5) 0.0036(5)
C29 0.0201(6) 0.0199(7) 0.0229(7) 0.0016(5) 0.0057(5) 0.0020(5)
C30 0.0235(7) 0.0267(8) 0.0175(6) 0.0037(5) 0.0045(5) 0.0060(6)
C31 0.0173(6) 0.0281(8) 0.0199(7) -0.0030(5) 0.0033(5) 0.0035(6)
C32 0.0188(6) 0.0213(7) 0.0253(7) -0.0031(5) 0.0054(5) -0.0004(5)
C33 0.0193(6) 0.0210(7) 0.0195(6) 0.0021(5) 0.0056(5) 0.0029(5)
C34 0.0267(7) 0.0357(9) 0.0218(7) -0.0053(6) 0.0001(6) 0.0042(6)

loop_
_atom_type_symbol
_atom_type_description
_atom_type_scat_dispersion_real
_atom_type_scat_dispersion_imag
_atom_type_scat_source
C C 0.0181 0.0091 'International Tables Vol C Tables 4.2.6.8 and 6.1.1.4'
H H 0.0000 0.0000 'International Tables Vol C Tables 4.2.6.8 and 6.1.1.4'
O O 0.0492 0.0322 'International Tables Vol C Tables 4.2.6.8 and 6.1.1.4'

loop_
_geom_angle_atom_site_label_1
_geom_angle_atom_site_label_2
_geom_angle_atom_site_label_3
_geom_angle
_geom_angle_site_symmetry_1
_geom_angle_site_symmetry_3
_geom_angle_publ_flag
C3 O9 H9 109.5 . . ?
C6 O10 H10 109.5 . . ?
C2 C1 C6 118.46(12) . . ?
C2 C1 C7 122.13(12) . . ?
C6 C1 C7 119.32(12) . . ?
C1 C2 H2 119.5 . . ?
C3 C2 C1 121.07(12) . . ?
C3 C2 H2 119.5 . . ?
O9 C3 C2 122.51(12) . . ?
O9 C3 C4 117.86(12) . . ?
C2 C3 C4 119.63(13) . . ?
C3 C4 H4 119.9 . . ?
C5 C4 C3 120.11(12) . . ?
C5 C4 H4 119.9 . . ?
C4 C5 H5 119.7 . . ?
C4 C5 C6 120.57(12) . . ?
C6 C5 H5 119.7 . . ?
O10 C6 C1 122.78(12) . . ?
O10 C6 C5 117.23(12) . . ?
C5 C6 C1 119.99(12) . . ?
O8 C7 C1 119.64(12) . . ?
O8 C7 C11 118.80(12) . . ?
C1 C7 C11 121.56(12) . . ?
C12 C11 C7 122.95(12) . . ?
C12 C11 C16 118.85(13) . . ?
C16 C11 C7 118.11(13) . . ?
C11 C12 H12 119.9 . . ?
C13 C12 C11 120.20(13) . . ?
C13 C12 H12 119.9 . . ?
C12 C13 H13 119.4 . . ?
C12 C13 C14 121.29(14) . . ?
C14 C13 H13 119.4 . . ?
C13 C14 C15 118.19(13) . . ?
C13 C14 C17 120.28(14) . . ?
C15 C14 C17 121.53(13) . . ?
C14 C15 H15 119.5 . . ?
C16 C15 C14 121.08(13) . . ?
C16 C15 H15 119.5 . . ?
C11 C16 H16 119.8 . . ?
C15 C16 C11 120.30(14) . . ?
C15 C16 H16 119.8 . . ?
C14 C17 H17A 109.5 . . ?
C14 C17 H17B 109.5 . . ?
C14 C17 H17C 109.5 . . ?
H17A C17 H17B 109.5 . . ?
H17A C17 H17C 109.5 . . ?
H17B C17 H17C 109.5 . . ?
C20 O26 H26 109.5 . . ?
C23 O27 H27 109.5 . . ?
C19 C18 C23 118.66(12) . . ?
C19 C18 C24 122.12(12) . . ?
C23 C18 C24 119.13(12) . . ?
C18 C19 H19 119.6 . . ?
C20 C19 C18 120.80(12) . . ?
C20 C19 H19 119.6 . . ?
O26 C20 C21 121.96(11) . . ?
C19 C20 O26 117.92(11) . . ?
C19 C20 C21 120.11(12) . . ?
C20 C21 H21 120.0 . . ?
C22 C21 C20 119.92(12) . . ?
C22 C21 H21 120.0 . . ?
C21 C22 H22 119.6 . . ?
C21 C22 C23 120.73(12) . . ?
C23 C22 H22 119.6 . . ?
O27 C23 C18 123.19(11) . . ?
O27 C23 C22 117.17(12) . . ?
C22 C23 C18 119.63(12) . . ?
O25 C24 C18 119.39(12) . . ?
O25 C24 C28 118.31(11) . . ?
C18 C24 C28 122.30(12) . . ?
C29 C28 C24 117.54(12) . . ?
C33 C28 C24 123.03(12) . . ?
C33 C28 C29 119.27(12) . . ?
C28 C29 H29 119.8 . . ?
C30 C29 C28 120.31(13) . . ?
C30 C29 H29 119.8 . . ?
C29 C30 H30 119.5 . . ?
C29 C30 C31 121.01(13) . . ?
C31 C30 H30 119.5 . . ?
C30 C31 C32 118.23(12) . . ?
C30 C31 C34 120.94(13) . . ?
C32 C31 C34 120.83(13) . . ?
C31 C32 H32 119.2 . . ?
C33 C32 C31 121.54(13) . . ?
C33 C32 H32 119.2 . . ?
C28 C33 H33 120.2 . . ?
C32 C33 C28 119.61(12) . . ?
C32 C33 H33 120.2 . . ?
C31 C34 H34A 109.5 . . ?
C31 C34 H34B 109.5 . . ?
C31 C34 H34C 109.5 . . ?
H34A C34 H34B 109.5 . . ?
H34A C34 H34C 109.5 . . ?
H34B C34 H34C 109.5 . . ?

loop_
_geom_bond_atom_site_label_1
_geom_bond_atom_site_label_2
_geom_bond_distance
_geom_bond_site_symmetry_2
_geom_bond_publ_flag
O8 C7 1.2391(17) . ?
O9 H9 0.8400 . ?
O9 C3 1.3700(16) . ?
O10 H10 0.8400 . ?
O10 C6 1.3693(16) . ?
C1 C2 1.4036(18) . ?
C1 C6 1.4090(18) . ?
C1 C7 1.4788(18) . ?
C2 H2 0.9500 . ?
C2 C3 1.3818(18) . ?
C3 C4 1.3990(19) . ?
C4 H4 0.9500 . ?
C4 C5 1.3791(19) . ?
C5 H5 0.9500 . ?
C5 C6 1.3914(19) . ?
C7 C11 1.4873(18) . ?
C11 C12 1.3968(19) . ?
C11 C16 1.3981(19) . ?
C12 H12 0.9500 . ?
C12 C13 1.3828(19) . ?
C13 H13 0.9500 . ?
C13 C14 1.394(2) . ?
C14 C15 1.394(2) . ?
C14 C17 1.5077(19) . ?
C15 H15 0.9500 . ?
C15 C16 1.384(2) . ?
C16 H16 0.9500 . ?
C17 H17A 0.9800 . ?
C17 H17B 0.9800 . ?
C17 H17C 0.9800 . ?
O25 C24 1.2396(16) . ?
O26 H26 0.8400 . ?
O26 C20 1.3820(16) . ?
O27 H27 0.8400 . ?
O27 C23 1.3565(16) . ?
C18 C19 1.4030(18) . ?
C18 C23 1.4142(18) . ?
C18 C24 1.4802(18) . ?
C19 H19 0.9500 . ?
C19 C20 1.3793(18) . ?
C20 C21 1.3961(18) . ?
C21 H21 0.9500 . ?
C21 C22 1.3801(19) . ?
C22 H22 0.9500 . ?
C22 C23 1.3927(18) . ?
C24 C28 1.4891(17) . ?
C28 C29 1.3984(18) . ?
C28 C33 1.3967(18) . ?
C29 H29 0.9500 . ?
C29 C30 1.3843(18) . ?
C30 H30 0.9500 . ?
C30 C31 1.393(2) . ?
C31 C32 1.3946(19) . ?
C31 C34 1.5057(18) . ?
C32 H32 0.9500 . ?
C32 C33 1.3883(18) . ?
C33 H33 0.9500 . ?
C34 H34A 0.9800 . ?
C34 H34B 0.9800 . ?
C34 H34C 0.9800 . ?

loop_
_geom_torsion_atom_site_label_1
_geom_torsion_atom_site_label_2
_geom_torsion_atom_site_label_3
_geom_torsion_atom_site_label_4
_geom_torsion
_geom_torsion_site_symmetry_1
_geom_torsion_site_symmetry_2
_geom_torsion_site_symmetry_3
_geom_torsion_site_symmetry_4
_geom_torsion_publ_flag
O8 C7 C11 C12 142.87(13) . . . . ?
O8 C7 C11 C16 -33.62(19) . . . . ?
O9 C3 C4 C5 -177.64(12) . . . . ?
C1 C2 C3 O9 177.79(12) . . . . ?
C1 C2 C3 C4 -2.6(2) . . . . ?
C1 C7 C11 C12 -37.33(19) . . . . ?
C1 C7 C11 C16 146.17(13) . . . . ?
C2 C1 C6 O10 -176.52(12) . . . . ?
C2 C1 C6 C5 3.89(19) . . . . ?
C2 C1 C7 O8 159.85(13) . . . . ?
C2 C1 C7 C11 -19.94(19) . . . . ?
C2 C3 C4 C5 2.8(2) . . . . ?
C3 C4 C5 C6 0.5(2) . . . . ?
C4 C5 C6 O10 176.57(12) . . . . ?
C4 C5 C6 C1 -3.8(2) . . . . ?
C6 C1 C2 C3 -0.68(19) . . . . ?
C6 C1 C7 O8 -16.66(19) . . . . ?
C6 C1 C7 C11 163.55(12) . . . . ?
C7 C1 C2 C3 -177.22(12) . . . . ?
C7 C1 C6 O10 0.12(19) . . . . ?
C7 C1 C6 C5 -179.47(12) . . . . ?
C7 C11 C12 C13 -177.84(12) . . . . ?
C7 C11 C16 C15 179.55(12) . . . . ?
C11 C12 C13 C14 -1.5(2) . . . . ?
C12 C11 C16 C15 2.9(2) . . . . ?
C12 C13 C14 C15 2.8(2) . . . . ?
C12 C13 C14 C17 -177.80(12) . . . . ?
C13 C14 C15 C16 -1.2(2) . . . . ?
C14 C15 C16 C11 -1.6(2) . . . . ?
C16 C11 C12 C13 -1.36(19) . . . . ?
C17 C14 C15 C16 179.37(13) . . . . ?
O25 C24 C28 C29 33.44(18) . . . . ?
O25 C24 C28 C33 -141.85(13) . . . . ?
O26 C20 C21 C22 176.44(12) . . . . ?
C18 C19 C20 O26 -177.10(11) . . . . ?
C18 C19 C20 C21 2.2(2) . . . . ?
C18 C24 C28 C29 -146.39(12) . . . . ?
C18 C24 C28 C33 38.32(18) . . . . ?
C19 C18 C23 O27 175.68(12) . . . . ?
C19 C18 C23 C22 -3.84(19) . . . . ?
C19 C18 C24 O25 -162.12(13) . . . . ?
C19 C18 C24 C28 17.71(19) . . . . ?
C19 C20 C21 C22 -2.8(2) . . . . ?
C20 C21 C22 C23 0.0(2) . . . . ?
C21 C22 C23 O27 -176.27(12) . . . . ?
C21 C22 C23 C18 3.3(2) . . . . ?
C23 C18 C19 C20 1.14(19) . . . . ?
C23 C18 C24 O25 14.56(19) . . . . ?
C23 C18 C24 C28 -165.61(12) . . . . ?
C24 C18 C19 C20 177.84(12) . . . . ?
C24 C18 C23 O27 -1.12(19) . . . . ?
C24 C18 C23 C22 179.36(12) . . . . ?
C24 C28 C29 C30 -177.03(12) . . . . ?
C24 C28 C33 C32 175.72(12) . . . . ?
C28 C29 C30 C31 1.1(2) . . . . ?
C29 C28 C33 C32 0.50(19) . . . . ?
C29 C30 C31 C32 0.3(2) . . . . ?
C29 C30 C31 C34 179.72(12) . . . . ?
C30 C31 C32 C33 -1.4(2) . . . . ?
C31 C32 C33 C28 1.0(2) . . . . ?
C33 C28 C29 C30 -1.5(2) . . . . ?
C34 C31 C32 C33 179.20(12) . . . . ?
